data_7714483
loop_
_publ_author_name
'Sun, Dameng'
'Huang, Xin'
'Man, Ruo-Jun'
'Jia, Xinjie'
'Song, Xinluan'
'Wang, Sihan'
'Xue, Xingyong'
'Liu, Hongming'
'Ma, Zhen'

_publ_section_title
;
 Fe(II) complexes of 2,2':6',2"-terpyridine ligands functionalized with
 substituted-phenyl groups: Synthesis, crystal structures and anticancer
 potential
;
_journal_name_full 'Dalton Transactions'
_journal_paper_doi 10.1039/D3DT02732E
_journal_year 2023
_chemical_formula_moiety '2(Br), C42 H28 F2 Fe N6, 2(H2 O)'
_chemical_formula_sum 'C42 H32 Br2 F2 Fe N6 O2'
_chemical_formula_weight 906.40
_space_group_crystal_system triclinic
_space_group_IT_number 2
_space_group_name_Hall '-P 1'
_space_group_name_H-M_alt 'P -1'
_atom_sites_solution_hydrogens mixed
_atom_sites_solution_primary dual
_audit_creation_date 2023-11-12
_audit_creation_method
;
Olex2 1.5
(compiled 2021.11.18 svn.ra9532c28 for OlexSys, GUI svn.r6429)
;
_audit_update_record
;
2023-11-12 deposited with the CCDC.	2023-11-16 downloaded from the CCDC.
;
_cell_angle_alpha 78.7390(10)
_cell_angle_beta 84.4910(10)
_cell_angle_gamma 74.6680(10)
_cell_formula_units_Z 4
_cell_length_a 10.50470(10)
_cell_length_b 17.8232(2)
_cell_length_c 20.5854(2)
_cell_measurement_reflns_used 27309
_cell_measurement_temperature 100(2)
_cell_measurement_theta_max 29.3620
_cell_measurement_theta_min 1.6990
_cell_volume 3641.41(7)
_computing_molecular_graphics 'Olex2 1.5 (Dolomanov et al., 2009)'
_computing_publication_material 'Olex2 1.5 (Dolomanov et al., 2009)'
_computing_structure_refinement 'SHELXL 2018/3 (Sheldrick, 2015)'
_computing_structure_solution 'SHELXT 2018/2 (Sheldrick, 2018)'
_diffrn_ambient_temperature 100(2)
_diffrn_measured_fraction_theta_full 1.000
_diffrn_measured_fraction_theta_max 0.812
_diffrn_measurement_device_type 'multiwire proportional'
_diffrn_measurement_method 'phi and omega scans'
_diffrn_radiation_monochromator graphite
_diffrn_radiation_type MoK\a
_diffrn_radiation_wavelength 0.71073
_diffrn_reflns_av_R_equivalents 0.0266
_diffrn_reflns_av_unetI/netI 0.0339
_diffrn_reflns_Laue_measured_fraction_full 1.000
_diffrn_reflns_Laue_measured_fraction_max 0.812
_diffrn_reflns_limit_h_max 12
_diffrn_reflns_limit_h_min -13
_diffrn_reflns_limit_k_max 24
_diffrn_reflns_limit_k_min -22
_diffrn_reflns_limit_l_max 28
_diffrn_reflns_limit_l_min -26
_diffrn_reflns_number 55347
_diffrn_reflns_point_group_measured_fraction_full 1.000
_diffrn_reflns_point_group_measured_fraction_max 0.812
_diffrn_reflns_theta_full 25.242
_diffrn_reflns_theta_max 29.447
_diffrn_reflns_theta_min 1.703
_exptl_absorpt_coefficient_mu 2.667
_exptl_absorpt_correction_T_max 1.00000
_exptl_absorpt_correction_T_min 0.77028
_exptl_absorpt_correction_type multi-scan
_exptl_absorpt_process_details 'CrysAlisPro 1.171.42.89a'
_exptl_crystal_colour black
_exptl_crystal_colour_primary black
_exptl_crystal_density_diffrn 1.653
_exptl_crystal_description block
_exptl_crystal_F_000 1824
_exptl_crystal_size_max 0.15
_exptl_crystal_size_mid 0.12
_exptl_crystal_size_min 0.1
_refine_diff_density_max 0.513
_refine_diff_density_min -0.467
_refine_diff_density_rms 0.072
_refine_ls_extinction_method none
_refine_ls_goodness_of_fit_ref 1.030
_refine_ls_hydrogen_treatment mixed
_refine_ls_matrix_type full
_refine_ls_number_parameters 1023
_refine_ls_number_reflns 16399
_refine_ls_number_restraints 0
_refine_ls_restrained_S_all 1.030
_refine_ls_R_factor_all 0.0430
_refine_ls_R_factor_gt 0.0314
_refine_ls_shift/su_max 0.003
_refine_ls_shift/su_mean 0.000
_refine_ls_structure_factor_coef Fsqd
_refine_ls_weighting_details 'w=1/[\s^2^(Fo^2^)+(0.0313P)^2^+2.2513P] where P=(Fo^2^+2Fc^2^)/3'
_refine_ls_weighting_scheme calc
_refine_ls_wR_factor_gt 0.0669
_refine_ls_wR_factor_ref 0.0699
_reflns_Friedel_coverage 0.000
_reflns_number_gt 13780
_reflns_number_total 16399
_reflns_threshold_expression 'I > 2\s(I)'
_cod_data_source_file d3dt02732e2.cif
_cod_data_source_block febr16
_cod_database_code 7714483
_shelx_shelxl_version_number 2018/3
_shelx_space_group_comment
;
The symmetry employed for this shelxl refinement is uniquely defined
by the following loop, which should always be used as a source of
symmetry information in preference to the above space-group names.
They are only intended as comments.
;
_shelx_estimated_absorpt_t_max 0.776
_shelx_estimated_absorpt_t_min 0.690
_olex2_refinement_description
;
1. Fixed Uiso
 At 1.2 times of:
  All C(H) groups
2.a Aromatic/amide H refined with riding coordinates:
 C1(H1), C2(H2), C3(H3), C4(H4), C7(H7), C9(H9), C12(H12), C13(H13), C14(H14),
 C15(H15), C17(H17), C18(H18), C20(H20), C21(H21), C22(H22), C23(H23), C24(H24),
  C25(H25), C28(H28), C30(H30), C33(H33), C34(H34), C35(H35), C36(H36),
 C38(H38), C39(H39), C41(H41), C42(H42), C43(H43), C44(H44), C45(H45), C46(H46),
  C49(H49), C51(H51), C54(H54), C55(H55), C56(H56), C57(H57), C59(H59),
 C60(H60), C62(H62), C63(H63), C64(H64), C65(H65), C66(H66), C67(H67), C70(H70),
  C72(H72), C75(H75), C76(H76), C77(H77), C78(H78), C80(H80), C81(H81),
 C83(H83), C84(H84)
;
_olex2_submission_special_instructions 'No special instructions were received'

loop_
_space_group_symop_operation_xyz
'x, y, z'
'-x, -y, -z'

loop_
_atom_site_label
_atom_site_type_symbol
_atom_site_fract_x
_atom_site_fract_y
_atom_site_fract_z
_atom_site_U_iso_or_equiv
_atom_site_adp_type
_atom_site_occupancy
_atom_site_site_symmetry_order
_atom_site_calc_flag
_atom_site_refinement_flags_posn
_atom_site_refinement_flags_adp
_atom_site_refinement_flags_occupancy
_atom_site_disorder_assembly
_atom_site_disorder_group
Br1 Br 0.89692(2) 0.20227(2) 1.01299(2) 0.01999(5) Uani 1 1 d . . . . .
Br2 Br 1.38537(2) 0.26317(2) 1.04399(2) 0.01923(5) Uani 1 1 d . . . . .
Br3 Br 0.84808(2) 0.26394(2) 0.43172(2) 0.02610(6) Uani 1 1 d . . . . .
Br4 Br 1.33211(2) 0.23838(2) 0.58096(2) 0.02910(6) Uani 1 1 d . . . . .
Fe1 Fe 1.03126(3) 0.46615(2) 0.75180(2) 0.00960(6) Uani 1 1 d . . . . .
F1 F 1.54005(13) 0.49439(7) 0.29980(6) 0.0224(3) Uani 1 1 d . . . . .
F2 F 0.44733(12) 0.46717(7) 1.18183(6) 0.0219(3) Uani 1 1 d . . . . .
N1 N 1.19947(16) 0.39036(9) 0.77737(8) 0.0112(3) Uani 1 1 d . . . . .
N2 N 1.12259(16) 0.47148(9) 0.66872(8) 0.0110(3) Uani 1 1 d . . . . .
N3 N 0.89322(17) 0.54437(9) 0.69822(8) 0.0118(3) Uani 1 1 d . . . . .
N4 N 0.95080(16) 0.37892(9) 0.74735(8) 0.0115(3) Uani 1 1 d . . . . .
N5 N 0.93674(16) 0.46180(9) 0.83435(8) 0.0108(3) Uani 1 1 d . . . . .
N6 N 1.08157(16) 0.55113(9) 0.78469(8) 0.0110(3) Uani 1 1 d . . . . .
C1 C 1.2314(2) 0.35101(11) 0.83884(9) 0.0125(4) Uani 1 1 d . . . . .
H1 H 1.168151 0.359750 0.874557 0.015 Uiso 1 1 calc R U . . .
C2 C 1.3525(2) 0.29851(11) 0.85183(10) 0.0149(4) Uani 1 1 d . . . . .
H2 H 1.372295 0.272201 0.895837 0.018 Uiso 1 1 calc R U . . .
C3 C 1.4451(2) 0.28453(11) 0.79991(10) 0.0164(4) Uani 1 1 d . . . . .
H3 H 1.528880 0.248395 0.807860 0.020 Uiso 1 1 calc R U . . .
C4 C 1.4135(2) 0.32412(11) 0.73629(10) 0.0159(4) Uani 1 1 d . . . . .
H4 H 1.475004 0.315047 0.699931 0.019 Uiso 1 1 calc R U . . .
C5 C 1.2907(2) 0.37730(11) 0.72641(10) 0.0120(4) Uani 1 1 d . . . . .
C6 C 1.2460(2) 0.42535(11) 0.66219(9) 0.0117(4) Uani 1 1 d . . . . .
C7 C 1.3151(2) 0.42769(11) 0.60175(10) 0.0132(4) Uani 1 1 d . . . . .
H7 H 1.401951 0.394807 0.598182 0.016 Uiso 1 1 calc R U . . .
C8 C 1.2571(2) 0.47875(11) 0.54533(10) 0.0130(4) Uani 1 1 d . . . . .
C9 C 1.1288(2) 0.52537(11) 0.55339(10) 0.0133(4) Uani 1 1 d . . . . .
H9 H 1.085991 0.560205 0.516350 0.016 Uiso 1 1 calc R U . . .
C10 C 1.0640(2) 0.52080(11) 0.61550(10) 0.0120(4) Uani 1 1 d . . . . .
C11 C 0.9303(2) 0.56491(11) 0.63321(10) 0.0127(4) Uani 1 1 d . . . . .
C12 C 0.8476(2) 0.62167(12) 0.58941(10) 0.0164(4) Uani 1 1 d . . . . .
H12 H 0.876486 0.635437 0.544534 0.020 Uiso 1 1 calc R U . . .
C13 C 0.7225(2) 0.65799(12) 0.61194(11) 0.0182(4) Uani 1 1 d . . . . .
H13 H 0.664633 0.697860 0.583145 0.022 Uiso 1 1 calc R U . . .
C14 C 0.6832(2) 0.63493(12) 0.67773(11) 0.0172(4) Uani 1 1 d . . . . .
H14 H 0.596660 0.657703 0.693986 0.021 Uiso 1 1 calc R U . . .
C15 C 0.7706(2) 0.57882(11) 0.71916(10) 0.0140(4) Uani 1 1 d . . . . .
H15 H 0.743059 0.564054 0.764097 0.017 Uiso 1 1 calc R U . . .
C16 C 1.3313(2) 0.48304(11) 0.48018(10) 0.0134(4) Uani 1 1 d . . . . .
C17 C 1.4473(2) 0.42566(12) 0.46973(10) 0.0162(4) Uani 1 1 d . . . . .
H17 H 1.477756 0.383066 0.504839 0.019 Uiso 1 1 calc R U . . .
C18 C 1.5192(2) 0.42912(12) 0.40965(10) 0.0167(4) Uani 1 1 d . . . . .
H18 H 1.598915 0.390405 0.403401 0.020 Uiso 1 1 calc R U . . .
C19 C 1.4710(2) 0.49067(12) 0.35927(10) 0.0169(4) Uani 1 1 d . . . . .
C20 C 1.3579(2) 0.54839(12) 0.36660(10) 0.0193(5) Uani 1 1 d . . . . .
H20 H 1.327877 0.590025 0.330727 0.023 Uiso 1 1 calc R U . . .
C21 C 1.2878(2) 0.54504(12) 0.42749(10) 0.0173(4) Uani 1 1 d . . . . .
H21 H 1.209665 0.585086 0.433427 0.021 Uiso 1 1 calc R U . . .
C22 C 0.9667(2) 0.33681(11) 0.69821(10) 0.0136(4) Uani 1 1 d . . . . .
H22 H 1.022284 0.348979 0.660574 0.016 Uiso 1 1 calc R U . . .
C23 C 0.9054(2) 0.27653(12) 0.70030(10) 0.0169(4) Uani 1 1 d . . . . .
H23 H 0.918573 0.247947 0.664763 0.020 Uiso 1 1 calc R U . . .
C24 C 0.8242(2) 0.25854(12) 0.75537(11) 0.0183(4) Uani 1 1 d . . . . .
H24 H 0.781277 0.217255 0.757961 0.022 Uiso 1 1 calc R U . . .
C25 C 0.8062(2) 0.30125(11) 0.80638(10) 0.0156(4) Uani 1 1 d . . . . .
H25 H 0.750861 0.289780 0.844289 0.019 Uiso 1 1 calc R U . . .
C26 C 0.8702(2) 0.36089(11) 0.80128(9) 0.0117(4) Uani 1 1 d . . . . .
C27 C 0.8605(2) 0.41035(10) 0.85185(9) 0.0108(4) Uani 1 1 d . . . . .
C28 C 0.7829(2) 0.40876(11) 0.91005(9) 0.0119(4) Uani 1 1 d . . . . .
H28 H 0.730452 0.371704 0.921409 0.014 Uiso 1 1 calc R U . . .
C29 C 0.7818(2) 0.46199(11) 0.95237(9) 0.0118(4) Uani 1 1 d . . . . .
C30 C 0.8637(2) 0.51432(11) 0.93324(10) 0.0122(4) Uani 1 1 d . . . . .
H30 H 0.866846 0.550807 0.960707 0.015 Uiso 1 1 calc R U . . .
C31 C 0.93954(19) 0.51272(11) 0.87456(9) 0.0106(4) Uani 1 1 d . . . . .
C32 C 1.0279(2) 0.56367(11) 0.84601(9) 0.0112(4) Uani 1 1 d . . . . .
C33 C 1.0559(2) 0.61944(11) 0.87698(10) 0.0134(4) Uani 1 1 d . . . . .
H33 H 1.017591 0.626853 0.919710 0.016 Uiso 1 1 calc R U . . .
C34 C 1.1405(2) 0.66436(11) 0.84481(10) 0.0159(4) Uani 1 1 d . . . . .
H34 H 1.161454 0.702687 0.865295 0.019 Uiso 1 1 calc R U . . .
C35 C 1.1939(2) 0.65241(12) 0.78249(10) 0.0167(4) Uani 1 1 d . . . . .
H35 H 1.251558 0.682763 0.759464 0.020 Uiso 1 1 calc R U . . .
C36 C 1.1624(2) 0.59563(11) 0.75384(10) 0.0141(4) Uani 1 1 d . . . . .
H36 H 1.199221 0.587962 0.710929 0.017 Uiso 1 1 calc R U . . .
C37 C 0.6951(2) 0.46307(11) 1.01342(9) 0.0116(4) Uani 1 1 d . . . . .
C38 C 0.6224(2) 0.40622(11) 1.03371(10) 0.0141(4) Uani 1 1 d . . . . .
H38 H 0.631304 0.365692 1.008450 0.017 Uiso 1 1 calc R U . . .
C39 C 0.5380(2) 0.40774(11) 1.08965(10) 0.0147(4) Uani 1 1 d . . . . .
H39 H 0.487618 0.369701 1.102373 0.018 Uiso 1 1 calc R U . . .
C40 C 0.5292(2) 0.46585(12) 1.12629(10) 0.0148(4) Uani 1 1 d . . . . .
C41 C 0.5976(2) 0.52328(12) 1.10877(10) 0.0186(5) Uani 1 1 d . . . . .
H41 H 0.588359 0.563079 1.134828 0.022 Uiso 1 1 calc R U . . .
C42 C 0.6803(2) 0.52172(12) 1.05226(10) 0.0160(4) Uani 1 1 d . . . . .
H42 H 0.727974 0.561128 1.039456 0.019 Uiso 1 1 calc R U . . .
Fe2 Fe 0.01993(3) 0.97029(2) 0.74351(2) 0.01166(6) Uani 1 1 d . . . . .
F3 F 0.49777(17) 1.04635(10) 0.28714(7) 0.0416(4) Uani 1 1 d . . . . .
F4 F -0.53630(14) 0.97397(8) 1.18132(6) 0.0291(3) Uani 1 1 d . . . . .
N7 N 0.19005(17) 0.89379(9) 0.76242(8) 0.0127(3) Uani 1 1 d . . . . .
N8 N 0.10014(17) 0.98016(9) 0.65802(8) 0.0138(4) Uani 1 1 d . . . . .
N9 N -0.12575(17) 1.04977(9) 0.69585(8) 0.0143(4) Uani 1 1 d . . . . .
N10 N -0.05615(17) 0.88010(9) 0.74380(8) 0.0130(3) Uani 1 1 d . . . . .
N11 N -0.06500(17) 0.96570(9) 0.82831(8) 0.0128(3) Uani 1 1 d . . . . .
N12 N 0.07746(17) 1.05437(9) 0.77369(8) 0.0130(3) Uani 1 1 d . . . . .
C43 C 0.2296(2) 0.85220(11) 0.82226(10) 0.0149(4) Uani 1 1 d . . . . .
H43 H 0.173335 0.861590 0.860354 0.018 Uiso 1 1 calc R U . . .
C44 C 0.3490(2) 0.79649(11) 0.83007(10) 0.0172(4) Uani 1 1 d . . . . .
H44 H 0.376158 0.769826 0.873058 0.021 Uiso 1 1 calc R U . . .
C45 C 0.4293(2) 0.77985(12) 0.77421(11) 0.0186(4) Uani 1 1 d . . . . .
H45 H 0.510554 0.740474 0.778507 0.022 Uiso 1 1 calc R U . . .
C46 C 0.3892(2) 0.82146(12) 0.71204(10) 0.0173(4) Uani 1 1 d . . . . .
H46 H 0.441561 0.810305 0.673148 0.021 Uiso 1 1 calc R U . . .
C47 C 0.2713(2) 0.87959(11) 0.70801(10) 0.0138(4) Uani 1 1 d . . . . .
C48 C 0.2220(2) 0.93435(11) 0.64714(10) 0.0142(4) Uani 1 1 d . . . . .
C49 C 0.2894(2) 0.94540(12) 0.58640(10) 0.0162(4) Uani 1 1 d . . . . .
H49 H 0.375082 0.912614 0.579370 0.019 Uiso 1 1 calc R U . . .
C50 C 0.2304(2) 1.00550(12) 0.53499(10) 0.0176(4) Uani 1 1 d . . . . .
C51 C 0.1027(2) 1.05112(12) 0.54712(10) 0.0181(4) Uani 1 1 d . . . . .
H51 H 0.059378 1.091449 0.513222 0.022 Uiso 1 1 calc R U . . .
C52 C 0.0399(2) 1.03692(11) 0.60903(10) 0.0156(4) Uani 1 1 d . . . . .
C53 C -0.0931(2) 1.07807(11) 0.63147(10) 0.0159(4) Uani 1 1 d . . . . .
C54 C -0.1801(2) 1.13898(12) 0.59271(11) 0.0204(5) Uani 1 1 d . . . . .
H54 H -0.154868 1.158772 0.548449 0.025 Uiso 1 1 calc R U . . .
C55 C -0.3040(2) 1.17035(13) 0.61948(11) 0.0233(5) Uani 1 1 d . . . . .
H55 H -0.364203 1.212876 0.594112 0.028 Uiso 1 1 calc R U . . .
C56 C -0.3397(2) 1.13938(12) 0.68353(11) 0.0212(5) Uani 1 1 d . . . . .
H56 H -0.426001 1.158523 0.701967 0.025 Uiso 1 1 calc R U . . .
C57 C -0.2473(2) 1.07984(12) 0.72034(11) 0.0169(4) Uani 1 1 d . . . . .
H57 H -0.271257 1.059612 0.764703 0.020 Uiso 1 1 calc R U . . .
C58 C 0.3035(2) 1.01848(13) 0.47036(10) 0.0197(5) Uani 1 1 d . . . . .
C59 C 0.4056(3) 0.95823(13) 0.45122(11) 0.0245(5) Uani 1 1 d . . . . .
H59 H 0.430050 0.909360 0.480935 0.029 Uiso 1 1 calc R U . . .
C60 C 0.4725(3) 0.96739(14) 0.39027(12) 0.0294(6) Uani 1 1 d . . . . .
H60 H 0.542023 0.925688 0.377852 0.035 Uiso 1 1 calc R U . . .
C61 C 0.4358(3) 1.03814(15) 0.34833(11) 0.0281(6) Uani 1 1 d . . . . .
C62 C 0.3405(3) 1.10043(17) 0.36542(13) 0.0381(7) Uani 1 1 d . . . . .
H62 H 0.320211 1.149586 0.335795 0.046 Uiso 1 1 calc R U . . .
C63 C 0.2731(2) 1.09095(16) 0.42716(12) 0.0331(6) Uani 1 1 d . . . . .
H63 H 0.206428 1.133882 0.439755 0.040 Uiso 1 1 calc R U . . .
C64 C -0.0323(2) 0.83192(11) 0.69883(10) 0.0152(4) Uani 1 1 d . . . . .
H64 H 0.019949 0.843856 0.659809 0.018 Uiso 1 1 calc R U . . .
C65 C -0.0814(2) 0.76544(12) 0.70740(11) 0.0175(4) Uani 1 1 d . . . . .
H65 H -0.061193 0.731900 0.675197 0.021 Uiso 1 1 calc R U . . .
C66 C -0.1599(2) 0.74859(12) 0.76332(10) 0.0179(4) Uani 1 1 d . . . . .
H66 H -0.195980 0.703987 0.769490 0.021 Uiso 1 1 calc R U . . .
C67 C -0.1855(2) 0.79760(11) 0.81050(10) 0.0160(4) Uani 1 1 d . . . . .
H67 H -0.239241 0.787052 0.849299 0.019 Uiso 1 1 calc R U . . .
C68 C -0.1313(2) 0.86197(11) 0.79980(10) 0.0134(4) Uani 1 1 d . . . . .
C69 C -0.1410(2) 0.91436(11) 0.84812(10) 0.0129(4) Uani 1 1 d . . . . .
C70 C -0.2162(2) 0.91445(11) 0.90697(10) 0.0152(4) Uani 1 1 d . . . . .
H70 H -0.269934 0.878212 0.919595 0.018 Uiso 1 1 calc R U . . .
C71 C -0.2132(2) 0.96828(11) 0.94823(10) 0.0141(4) Uani 1 1 d . . . . .
C72 C -0.1310(2) 1.02021(11) 0.92681(10) 0.0144(4) Uani 1 1 d . . . . .
H72 H -0.124857 1.056936 0.953441 0.017 Uiso 1 1 calc R U . . .
C73 C -0.0592(2) 1.01763(11) 0.86693(10) 0.0133(4) Uani 1 1 d . . . . .
C74 C 0.0285(2) 1.06824(11) 0.83550(10) 0.0137(4) Uani 1 1 d . . . . .
C75 C 0.0612(2) 1.12386(11) 0.86480(11) 0.0174(4) Uani 1 1 d . . . . .
H75 H 0.025992 1.132294 0.907804 0.021 Uiso 1 1 calc R U . . .
C76 C 0.1462(2) 1.16707(12) 0.83021(11) 0.0198(5) Uani 1 1 d . . . . .
H76 H 0.170484 1.205268 0.849491 0.024 Uiso 1 1 calc R U . . .
C77 C 0.1955(2) 1.15414(12) 0.76747(11) 0.0204(5) Uani 1 1 d . . . . .
H77 H 0.253074 1.183619 0.742960 0.024 Uiso 1 1 calc R U . . .
C78 C 0.1593(2) 1.09737(12) 0.74096(11) 0.0167(4) Uani 1 1 d . . . . .
H78 H 0.193623 1.088440 0.697949 0.020 Uiso 1 1 calc R U . . .
C79 C -0.2959(2) 0.96985(11) 1.01047(10) 0.0149(4) Uani 1 1 d . . . . .
C80 C -0.3695(2) 0.91347(12) 1.03153(10) 0.0171(4) Uani 1 1 d . . . . .
H80 H -0.363013 0.873363 1.006132 0.021 Uiso 1 1 calc R U . . .
C81 C -0.4513(2) 0.91491(12) 1.08843(11) 0.0196(5) Uani 1 1 d . . . . .
H81 H -0.501777 0.876985 1.101886 0.023 Uiso 1 1 calc R U . . .
C82 C -0.4575(2) 0.97298(13) 1.12496(10) 0.0190(5) Uani 1 1 d . . . . .
C83 C -0.3887(2) 1.03012(13) 1.10611(11) 0.0243(5) Uani 1 1 d . . . . .
H83 H -0.396504 1.070150 1.131763 0.029 Uiso 1 1 calc R U . . .
C84 C -0.3079(2) 1.02803(12) 1.04895(11) 0.0200(5) Uani 1 1 d . . . . .
H84 H -0.259452 1.067022 1.035591 0.024 Uiso 1 1 calc R U . . .
O1 O 0.6317(2) 0.22799(13) 0.92974(10) 0.0358(5) Uani 1 1 d . . . . .
H1A H 0.575(4) 0.237(2) 0.9518(18) 0.060(13) Uiso 1 1 d . . . . .
H1B H 0.700(4) 0.216(2) 0.9521(18) 0.067(12) Uiso 1 1 d . . . . .
O2 O 1.08876(19) 0.33053(11) 0.98130(8) 0.0248(4) Uani 1 1 d . . . . .
H2A H 1.056(3) 0.2943(16) 0.9850(12) 0.023(7) Uiso 1 1 d . . . . .
H2B H 1.159(3) 0.3026(18) 0.9976(15) 0.043(9) Uiso 1 1 d . . . . .
O3 O 1.0069(2) 0.29956(11) 0.55208(9) 0.0304(4) Uani 1 1 d . . . . .
H3A H 1.085(3) 0.2818(17) 0.5543(15) 0.041(9) Uiso 1 1 d . . . . .
H3B H 0.980(4) 0.283(2) 0.5232(18) 0.061(12) Uiso 1 1 d . . . . .
O4 O 0.4506(2) 0.77739(10) 0.55443(10) 0.0273(4) Uani 1 1 d . . . . .
H4A H 0.492(3) 0.7721(16) 0.5216(15) 0.032(8) Uiso 1 1 d . . . . .
H4B H 0.373(4) 0.766(2) 0.5523(18) 0.071(12) Uiso 1 1 d . . . . .

loop_
_atom_site_aniso_label
_atom_site_aniso_U_11
_atom_site_aniso_U_22
_atom_site_aniso_U_33
_atom_site_aniso_U_23
_atom_site_aniso_U_13
_atom_site_aniso_U_12
Br1 0.02070(12) 0.02198(11) 0.01705(11) -0.00441(8) -0.00055(8) -0.00436(9)
Br2 0.02237(12) 0.02009(11) 0.01838(11) -0.00148(8) -0.00225(8) -0.01172(9)
Br3 0.02642(13) 0.03135(12) 0.01964(12) -0.00527(9) 0.00346(9) -0.00677(10)
Br4 0.02549(14) 0.02683(12) 0.03475(14) -0.00972(10) 0.00006(10) -0.00359(10)
Fe1 0.01053(15) 0.01022(13) 0.00878(13) -0.00276(10) 0.00083(11) -0.00354(11)
F1 0.0226(7) 0.0315(7) 0.0132(6) -0.0058(5) 0.0078(5) -0.0090(6)
F2 0.0220(7) 0.0336(7) 0.0141(6) -0.0090(5) 0.0089(5) -0.0141(6)
N1 0.0132(9) 0.0116(8) 0.0105(8) -0.0034(6) -0.0008(6) -0.0052(7)
N2 0.0129(9) 0.0117(8) 0.0095(8) -0.0024(6) -0.0005(6) -0.0045(7)
N3 0.0132(9) 0.0109(8) 0.0134(8) -0.0045(6) 0.0006(7) -0.0052(7)
N4 0.0124(9) 0.0118(8) 0.0108(8) -0.0035(6) -0.0004(6) -0.0028(6)
N5 0.0121(9) 0.0103(8) 0.0105(8) -0.0019(6) -0.0010(6) -0.0033(6)
N6 0.0108(9) 0.0103(8) 0.0113(8) -0.0016(6) 0.0000(6) -0.0022(6)
C1 0.0164(11) 0.0126(9) 0.0103(9) -0.0027(7) 0.0006(8) -0.0068(8)
C2 0.0196(11) 0.0136(10) 0.0125(10) 0.0006(8) -0.0047(8) -0.0070(8)
C3 0.0152(11) 0.0138(10) 0.0186(11) -0.0007(8) -0.0039(8) -0.0014(8)
C4 0.0147(11) 0.0161(10) 0.0155(10) -0.0030(8) 0.0018(8) -0.0021(8)
C5 0.0129(10) 0.0127(9) 0.0122(10) -0.0038(7) -0.0002(8) -0.0051(8)
C6 0.0129(10) 0.0100(9) 0.0124(10) -0.0026(7) -0.0010(8) -0.0026(8)
C7 0.0121(10) 0.0130(9) 0.0148(10) -0.0045(8) 0.0003(8) -0.0022(8)
C8 0.0159(11) 0.0135(9) 0.0116(10) -0.0043(7) 0.0008(8) -0.0064(8)
C9 0.0150(11) 0.0148(10) 0.0106(10) -0.0022(7) -0.0010(8) -0.0043(8)
C10 0.0121(10) 0.0116(9) 0.0138(10) -0.0031(7) -0.0019(8) -0.0045(8)
C11 0.0124(10) 0.0137(9) 0.0131(10) -0.0035(7) 0.0001(8) -0.0046(8)
C12 0.0174(11) 0.0171(10) 0.0147(10) -0.0014(8) -0.0030(8) -0.0045(8)
C13 0.0161(11) 0.0167(10) 0.0216(11) -0.0045(8) -0.0058(9) -0.0010(8)
C14 0.0125(11) 0.0168(10) 0.0236(11) -0.0093(8) -0.0010(9) -0.0017(8)
C15 0.0136(11) 0.0153(10) 0.0158(10) -0.0079(8) 0.0015(8) -0.0057(8)
C16 0.0140(11) 0.0158(10) 0.0125(10) -0.0047(8) 0.0008(8) -0.0062(8)
C17 0.0190(12) 0.0175(10) 0.0127(10) -0.0026(8) -0.0009(8) -0.0055(8)
C18 0.0144(11) 0.0186(10) 0.0182(11) -0.0084(8) 0.0027(8) -0.0036(8)
C19 0.0170(11) 0.0265(11) 0.0124(10) -0.0079(8) 0.0039(8) -0.0126(9)
C20 0.0207(12) 0.0215(11) 0.0146(11) -0.0001(8) -0.0005(9) -0.0059(9)
C21 0.0144(11) 0.0198(10) 0.0167(11) -0.0035(8) 0.0012(8) -0.0031(8)
C22 0.0173(11) 0.0134(9) 0.0098(9) -0.0040(7) -0.0008(8) -0.0020(8)
C23 0.0199(12) 0.0155(10) 0.0169(11) -0.0074(8) -0.0011(9) -0.0039(8)
C24 0.0206(12) 0.0153(10) 0.0224(11) -0.0062(8) 0.0000(9) -0.0087(9)
C25 0.0189(11) 0.0145(10) 0.0151(10) -0.0028(8) 0.0007(8) -0.0072(8)
C26 0.0139(10) 0.0110(9) 0.0103(9) -0.0026(7) -0.0005(8) -0.0029(8)
C27 0.0122(10) 0.0083(9) 0.0122(10) -0.0018(7) -0.0013(8) -0.0029(7)
C28 0.0117(10) 0.0117(9) 0.0122(10) -0.0009(7) 0.0006(8) -0.0040(8)
C29 0.0119(10) 0.0100(9) 0.0112(10) -0.0005(7) -0.0003(8) 0.0004(7)
C30 0.0145(11) 0.0104(9) 0.0123(10) -0.0028(7) -0.0020(8) -0.0029(8)
C31 0.0103(10) 0.0112(9) 0.0106(9) -0.0020(7) -0.0020(7) -0.0027(7)
C32 0.0129(10) 0.0096(9) 0.0109(9) -0.0012(7) -0.0011(8) -0.0026(7)
C33 0.0139(11) 0.0125(9) 0.0135(10) -0.0025(7) -0.0019(8) -0.0025(8)
C34 0.0183(11) 0.0129(10) 0.0185(11) -0.0025(8) -0.0044(8) -0.0061(8)
C35 0.0171(11) 0.0146(10) 0.0189(11) -0.0001(8) 0.0010(8) -0.0077(8)
C36 0.0129(11) 0.0156(10) 0.0141(10) -0.0019(8) 0.0003(8) -0.0048(8)
C37 0.0111(10) 0.0116(9) 0.0108(9) -0.0005(7) -0.0013(8) -0.0012(8)
C38 0.0162(11) 0.0136(10) 0.0126(10) -0.0031(8) -0.0002(8) -0.0033(8)
C39 0.0159(11) 0.0146(10) 0.0144(10) -0.0004(8) 0.0001(8) -0.0069(8)
C40 0.0111(10) 0.0232(11) 0.0093(10) -0.0037(8) 0.0035(8) -0.0039(8)
C41 0.0238(12) 0.0193(10) 0.0164(11) -0.0099(8) 0.0041(9) -0.0088(9)
C42 0.0189(11) 0.0171(10) 0.0144(10) -0.0042(8) 0.0025(8) -0.0090(8)
Fe2 0.01214(15) 0.01095(13) 0.01237(14) -0.00210(11) -0.00039(11) -0.00376(11)
F3 0.0564(11) 0.0654(10) 0.0162(7) -0.0082(7) 0.0103(7) -0.0415(9)
F4 0.0304(8) 0.0413(8) 0.0204(7) -0.0127(6) 0.0103(6) -0.0163(6)
N7 0.0143(9) 0.0106(8) 0.0140(9) -0.0018(6) -0.0021(7) -0.0045(7)
N8 0.0163(9) 0.0128(8) 0.0137(9) -0.0010(6) -0.0027(7) -0.0064(7)
N9 0.0148(9) 0.0119(8) 0.0180(9) -0.0038(7) -0.0023(7) -0.0050(7)
N10 0.0127(9) 0.0121(8) 0.0140(9) -0.0035(6) -0.0012(7) -0.0018(7)
N11 0.0135(9) 0.0113(8) 0.0143(9) -0.0033(6) 0.0001(7) -0.0040(7)
N12 0.0130(9) 0.0101(8) 0.0151(9) -0.0018(6) -0.0014(7) -0.0017(6)
C43 0.0208(12) 0.0123(9) 0.0141(10) -0.0032(8) -0.0010(8) -0.0079(8)
C44 0.0229(12) 0.0135(10) 0.0161(11) -0.0001(8) -0.0063(9) -0.0061(9)
C45 0.0180(12) 0.0140(10) 0.0223(11) -0.0025(8) -0.0031(9) -0.0009(8)
C46 0.0177(11) 0.0165(10) 0.0180(11) -0.0040(8) 0.0011(9) -0.0046(8)
C47 0.0163(11) 0.0125(9) 0.0144(10) -0.0033(8) -0.0001(8) -0.0066(8)
C48 0.0147(11) 0.0127(9) 0.0164(10) -0.0040(8) -0.0009(8) -0.0045(8)
C49 0.0152(11) 0.0166(10) 0.0169(11) -0.0032(8) 0.0003(8) -0.0044(8)
C50 0.0201(12) 0.0204(10) 0.0150(10) -0.0024(8) -0.0016(8) -0.0102(9)
C51 0.0192(12) 0.0185(10) 0.0171(11) 0.0017(8) -0.0042(9) -0.0079(9)
C52 0.0158(11) 0.0142(10) 0.0175(11) -0.0010(8) -0.0028(8) -0.0057(8)
C53 0.0168(11) 0.0133(10) 0.0194(11) -0.0038(8) -0.0036(8) -0.0055(8)
C54 0.0212(12) 0.0187(11) 0.0223(12) -0.0020(9) -0.0073(9) -0.0055(9)
C55 0.0216(13) 0.0198(11) 0.0269(13) -0.0044(9) -0.0115(10) 0.0014(9)
C56 0.0152(12) 0.0203(11) 0.0306(13) -0.0128(9) -0.0045(9) -0.0016(9)
C57 0.0145(11) 0.0160(10) 0.0233(11) -0.0087(8) -0.0004(9) -0.0057(8)
C58 0.0201(12) 0.0271(11) 0.0146(10) -0.0008(9) -0.0023(9) -0.0125(9)
C59 0.0381(15) 0.0198(11) 0.0198(12) -0.0052(9) 0.0058(10) -0.0160(10)
C60 0.0420(16) 0.0288(13) 0.0255(13) -0.0141(10) 0.0140(11) -0.0216(11)
C61 0.0320(15) 0.0482(15) 0.0136(11) -0.0047(10) 0.0027(10) -0.0284(12)
C62 0.0248(14) 0.0512(17) 0.0273(14) 0.0184(12) -0.0037(11) -0.0079(12)
C63 0.0190(13) 0.0418(15) 0.0270(13) 0.0130(11) 0.0012(10) -0.0023(11)
C64 0.0131(11) 0.0159(10) 0.0163(10) -0.0041(8) -0.0022(8) -0.0015(8)
C65 0.0187(12) 0.0154(10) 0.0198(11) -0.0080(8) -0.0043(9) -0.0022(8)
C66 0.0204(12) 0.0143(10) 0.0213(11) -0.0046(8) -0.0033(9) -0.0064(8)
C67 0.0180(11) 0.0144(10) 0.0167(10) -0.0026(8) -0.0013(8) -0.0058(8)
C68 0.0125(10) 0.0128(9) 0.0147(10) -0.0032(8) -0.0022(8) -0.0020(8)
C69 0.0127(10) 0.0103(9) 0.0161(10) -0.0024(7) -0.0012(8) -0.0034(8)
C70 0.0161(11) 0.0137(10) 0.0159(10) -0.0008(8) -0.0008(8) -0.0056(8)
C71 0.0145(11) 0.0116(9) 0.0149(10) -0.0009(8) -0.0019(8) -0.0014(8)
C72 0.0169(11) 0.0122(9) 0.0150(10) -0.0039(8) -0.0015(8) -0.0038(8)
C73 0.0155(11) 0.0093(9) 0.0148(10) -0.0028(7) -0.0031(8) -0.0015(8)
C74 0.0133(11) 0.0106(9) 0.0166(10) -0.0023(8) -0.0022(8) -0.0014(8)
C75 0.0171(11) 0.0143(10) 0.0210(11) -0.0042(8) -0.0025(9) -0.0028(8)
C76 0.0219(12) 0.0145(10) 0.0257(12) -0.0039(9) -0.0058(9) -0.0071(9)
C77 0.0163(12) 0.0168(10) 0.0282(12) 0.0003(9) -0.0015(9) -0.0075(9)
C78 0.0145(11) 0.0164(10) 0.0195(11) -0.0009(8) -0.0012(8) -0.0060(8)
C79 0.0145(11) 0.0145(10) 0.0143(10) -0.0014(8) -0.0025(8) -0.0013(8)
C80 0.0218(12) 0.0139(10) 0.0163(11) -0.0044(8) -0.0002(9) -0.0044(8)
C81 0.0220(12) 0.0162(10) 0.0198(11) 0.0001(8) 0.0017(9) -0.0069(9)
C82 0.0158(11) 0.0271(11) 0.0132(10) -0.0058(8) 0.0038(8) -0.0039(9)
C83 0.0292(14) 0.0271(12) 0.0227(12) -0.0138(9) 0.0040(10) -0.0125(10)
C84 0.0223(12) 0.0213(11) 0.0207(11) -0.0080(9) 0.0029(9) -0.0112(9)
O1 0.0213(11) 0.0610(13) 0.0229(10) 0.0016(9) 0.0008(9) -0.0137(9)
O2 0.0217(10) 0.0295(10) 0.0216(9) -0.0017(7) 0.0017(7) -0.0066(8)
O3 0.0275(12) 0.0424(11) 0.0198(9) -0.0093(8) 0.0012(8) -0.0041(9)
O4 0.0259(11) 0.0257(9) 0.0287(10) -0.0082(7) -0.0035(8) -0.0004(8)

loop_
_atom_type_symbol
_atom_type_description
_atom_type_scat_dispersion_real
_atom_type_scat_dispersion_imag
_atom_type_scat_source
C C 0.0033 0.0016 'International Tables Vol C Tables 4.2.6.8 and 6.1.1.4'
H H 0.0000 0.0000 'International Tables Vol C Tables 4.2.6.8 and 6.1.1.4'
Br Br -0.2901 2.4595 'International Tables Vol C Tables 4.2.6.8 and 6.1.1.4'
F F 0.0171 0.0103 'International Tables Vol C Tables 4.2.6.8 and 6.1.1.4'
Fe Fe 0.3463 0.8444 'International Tables Vol C Tables 4.2.6.8 and 6.1.1.4'
N N 0.0061 0.0033 'International Tables Vol C Tables 4.2.6.8 and 6.1.1.4'
O O 0.0106 0.0060 'International Tables Vol C Tables 4.2.6.8 and 6.1.1.4'

loop_
_geom_angle_atom_site_label_1
_geom_angle_atom_site_label_2
_geom_angle_atom_site_label_3
_geom_angle
_geom_angle_site_symmetry_1
_geom_angle_site_symmetry_3
_geom_angle_publ_flag
N1 Fe1 N3 161.60(7) . . ?
N1 Fe1 N4 90.88(7) . . ?
N1 Fe1 N6 91.74(7) . . ?
N2 Fe1 N1 80.83(7) . . ?
N2 Fe1 N3 80.76(7) . . ?
N2 Fe1 N4 98.84(7) . . ?
N2 Fe1 N5 178.95(7) . . ?
N2 Fe1 N6 99.71(7) . . ?
N3 Fe1 N4 92.12(7) . . ?
N3 Fe1 N6 91.17(7) . . ?
N4 Fe1 N6 161.45(7) . . ?
N5 Fe1 N1 100.19(7) . . ?
N5 Fe1 N3 98.21(7) . . ?
N5 Fe1 N4 80.94(7) . . ?
N5 Fe1 N6 80.53(7) . . ?
C1 N1 Fe1 126.74(14) . . ?
C1 N1 C5 118.37(17) . . ?
C5 N1 Fe1 114.89(12) . . ?
C6 N2 Fe1 120.00(13) . . ?
C10 N2 Fe1 119.84(13) . . ?
C10 N2 C6 120.15(16) . . ?
C11 N3 Fe1 114.74(13) . . ?
C15 N3 Fe1 127.13(14) . . ?
C15 N3 C11 118.13(17) . . ?
C22 N4 Fe1 127.47(13) . . ?
C22 N4 C26 118.10(16) . . ?
C26 N4 Fe1 114.43(12) . . ?
C27 N5 Fe1 119.80(13) . . ?
C27 N5 C31 119.79(16) . . ?
C31 N5 Fe1 120.31(13) . . ?
C32 N6 Fe1 114.69(12) . . ?
C36 N6 Fe1 127.21(14) . . ?
C36 N6 C32 118.09(16) . . ?
N1 C1 H1 118.8 . . ?
N1 C1 C2 122.45(18) . . ?
C2 C1 H1 118.8 . . ?
C1 C2 H2 120.4 . . ?
C1 C2 C3 119.30(18) . . ?
C3 C2 H2 120.4 . . ?
C2 C3 H3 120.5 . . ?
C4 C3 C2 118.99(19) . . ?
C4 C3 H3 120.5 . . ?
C3 C4 H4 120.4 . . ?
C3 C4 C5 119.11(19) . . ?
C5 C4 H4 120.4 . . ?
N1 C5 C4 121.77(18) . . ?
N1 C5 C6 113.33(17) . . ?
C4 C5 C6 124.89(18) . . ?
N2 C6 C5 110.87(16) . . ?
N2 C6 C7 121.26(17) . . ?
C7 C6 C5 127.85(18) . . ?
C6 C7 H7 120.0 . . ?
C6 C7 C8 120.02(19) . . ?
C8 C7 H7 120.0 . . ?
C7 C8 C16 120.60(18) . . ?
C9 C8 C7 117.53(18) . . ?
C9 C8 C16 121.87(18) . . ?
C8 C9 H9 120.0 . . ?
C10 C9 C8 120.02(18) . . ?
C10 C9 H9 120.0 . . ?
N2 C10 C9 121.01(18) . . ?
N2 C10 C11 111.43(17) . . ?
C9 C10 C11 127.56(18) . . ?
N3 C11 C10 113.14(17) . . ?
N3 C11 C12 122.25(19) . . ?
C12 C11 C10 124.61(18) . . ?
C11 C12 H12 120.5 . . ?
C13 C12 C11 119.05(19) . . ?
C13 C12 H12 120.5 . . ?
C12 C13 H13 120.7 . . ?
C12 C13 C14 118.6(2) . . ?
C14 C13 H13 120.7 . . ?
C13 C14 H14 120.2 . . ?
C15 C14 C13 119.6(2) . . ?
C15 C14 H14 120.2 . . ?
N3 C15 C14 122.30(19) . . ?
N3 C15 H15 118.8 . . ?
C14 C15 H15 118.8 . . ?
C17 C16 C8 120.92(18) . . ?
C17 C16 C21 118.05(18) . . ?
C21 C16 C8 121.03(18) . . ?
C16 C17 H17 119.1 . . ?
C18 C17 C16 121.89(19) . . ?
C18 C17 H17 119.1 . . ?
C17 C18 H18 121.2 . . ?
C19 C18 C17 117.68(19) . . ?
C19 C18 H18 121.2 . . ?
F1 C19 C18 118.29(19) . . ?
F1 C19 C20 118.73(18) . . ?
C20 C19 C18 122.98(19) . . ?
C19 C20 H20 120.6 . . ?
C19 C20 C21 118.84(19) . . ?
C21 C20 H20 120.6 . . ?
C16 C21 H21 119.7 . . ?
C20 C21 C16 120.56(19) . . ?
C20 C21 H21 119.7 . . ?
N4 C22 H22 118.7 . . ?
N4 C22 C23 122.65(18) . . ?
C23 C22 H22 118.7 . . ?
C22 C23 H23 120.6 . . ?
C22 C23 C24 118.77(19) . . ?
C24 C23 H23 120.6 . . ?
C23 C24 H24 120.3 . . ?
C25 C24 C23 119.49(19) . . ?
C25 C24 H24 120.3 . . ?
C24 C25 H25 120.5 . . ?
C26 C25 C24 118.95(19) . . ?
C26 C25 H25 120.5 . . ?
N4 C26 C25 122.03(18) . . ?
N4 C26 C27 113.39(16) . . ?
C25 C26 C27 124.57(18) . . ?
N5 C27 C26 111.37(16) . . ?
N5 C27 C28 121.63(17) . . ?
C28 C27 C26 126.98(17) . . ?
C27 C28 H28 120.0 . . ?
C27 C28 C29 119.96(17) . . ?
C29 C28 H28 120.0 . . ?
C28 C29 C30 117.14(18) . . ?
C28 C29 C37 120.47(17) . . ?
C30 C29 C37 122.37(17) . . ?
C29 C30 H30 119.9 . . ?
C31 C30 C29 120.14(18) . . ?
C31 C30 H30 119.9 . . ?
N5 C31 C30 121.31(17) . . ?
N5 C31 C32 110.93(16) . . ?
C30 C31 C32 127.74(17) . . ?
N6 C32 C31 113.45(16) . . ?
N6 C32 C33 122.05(18) . . ?
C33 C32 C31 124.50(18) . . ?
C32 C33 H33 120.4 . . ?
C32 C33 C34 119.19(19) . . ?
C34 C33 H33 120.4 . . ?
C33 C34 H34 120.5 . . ?
C35 C34 C33 118.92(19) . . ?
C35 C34 H34 120.5 . . ?
C34 C35 H35 120.3 . . ?
C34 C35 C36 119.39(19) . . ?
C36 C35 H35 120.3 . . ?
N6 C36 C35 122.35(19) . . ?
N6 C36 H36 118.8 . . ?
C35 C36 H36 118.8 . . ?
C38 C37 C29 120.88(17) . . ?
C38 C37 C42 117.65(18) . . ?
C42 C37 C29 121.46(17) . . ?
C37 C38 H38 119.2 . . ?
C39 C38 C37 121.58(18) . . ?
C39 C38 H38 119.2 . . ?
C38 C39 H39 120.9 . . ?
C40 C39 C38 118.15(18) . . ?
C40 C39 H39 120.9 . . ?
F2 C40 C39 118.45(17) . . ?
F2 C40 C41 118.67(18) . . ?
C41 C40 C39 122.87(19) . . ?
C40 C41 H41 120.8 . . ?
C40 C41 C42 118.39(19) . . ?
C42 C41 H41 120.8 . . ?
C37 C42 H42 119.3 . . ?
C41 C42 C37 121.35(18) . . ?
C41 C42 H42 119.3 . . ?
N7 Fe2 N9 161.88(7) . . ?
N7 Fe2 N10 87.90(7) . . ?
N7 Fe2 N12 92.27(7) . . ?
N8 Fe2 N7 81.04(7) . . ?
N8 Fe2 N9 80.85(7) . . ?
N8 Fe2 N10 100.50(7) . . ?
N8 Fe2 N11 177.16(7) . . ?
N8 Fe2 N12 97.82(7) . . ?
N9 Fe2 N12 90.80(7) . . ?
N10 Fe2 N9 94.77(7) . . ?
N10 Fe2 N12 161.48(7) . . ?
N11 Fe2 N7 101.35(7) . . ?
N11 Fe2 N9 96.77(7) . . ?
N11 Fe2 N10 81.18(7) . . ?
N11 Fe2 N12 80.63(7) . . ?
C43 N7 Fe2 126.59(14) . . ?
C43 N7 C47 118.39(17) . . ?
C47 N7 Fe2 114.92(13) . . ?
C48 N8 Fe2 119.52(13) . . ?
C48 N8 C52 120.50(17) . . ?
C52 N8 Fe2 119.80(14) . . ?
C53 N9 Fe2 114.31(14) . . ?
C57 N9 Fe2 127.37(15) . . ?
C57 N9 C53 118.26(18) . . ?
C64 N10 Fe2 127.34(14) . . ?
C64 N10 C68 118.09(17) . . ?
C68 N10 Fe2 114.27(13) . . ?
C69 N11 Fe2 119.40(13) . . ?
C69 N11 C73 119.96(17) . . ?
C73 N11 Fe2 120.41(13) . . ?
C74 N12 Fe2 114.67(13) . . ?
C78 N12 Fe2 127.44(14) . . ?
C78 N12 C74 117.87(17) . . ?
N7 C43 H43 118.9 . . ?
N7 C43 C44 122.27(19) . . ?
C44 C43 H43 118.9 . . ?
C43 C44 H44 120.4 . . ?
C43 C44 C45 119.17(19) . . ?
C45 C44 H44 120.4 . . ?
C44 C45 H45 120.4 . . ?
C46 C45 C44 119.3(2) . . ?
C46 C45 H45 120.4 . . ?
C45 C46 H46 120.7 . . ?
C47 C46 C45 118.58(19) . . ?
C47 C46 H46 120.7 . . ?
N7 C47 C46 122.15(18) . . ?
N7 C47 C48 112.54(17) . . ?
C46 C47 C48 125.26(19) . . ?
N8 C48 C47 111.34(17) . . ?
N8 C48 C49 121.04(18) . . ?
C49 C48 C47 127.44(19) . . ?
C48 C49 H49 120.2 . . ?
C48 C49 C50 119.7(2) . . ?
C50 C49 H49 120.2 . . ?
C49 C50 C58 119.7(2) . . ?
C51 C50 C49 118.16(19) . . ?
C51 C50 C58 122.11(19) . . ?
C50 C51 H51 120.3 . . ?
C52 C51 C50 119.45(19) . . ?
C52 C51 H51 120.3 . . ?
N8 C52 C51 121.16(19) . . ?
N8 C52 C53 111.14(18) . . ?
C51 C52 C53 127.70(19) . . ?
N9 C53 C52 113.15(18) . . ?
N9 C53 C54 121.7(2) . . ?
C54 C53 C52 125.12(19) . . ?
C53 C54 H54 120.5 . . ?
C55 C54 C53 119.0(2) . . ?
C55 C54 H54 120.5 . . ?
C54 C55 H55 120.2 . . ?
C54 C55 C56 119.5(2) . . ?
C56 C55 H55 120.2 . . ?
C55 C56 H56 120.6 . . ?
C55 C56 C57 118.8(2) . . ?
C57 C56 H56 120.6 . . ?
N9 C57 C56 122.6(2) . . ?
N9 C57 H57 118.7 . . ?
C56 C57 H57 118.7 . . ?
C59 C58 C50 120.43(19) . . ?
C59 C58 C63 118.1(2) . . ?
C63 C58 C50 121.5(2) . . ?
C58 C59 H59 119.1 . . ?
C60 C59 C58 121.9(2) . . ?
C60 C59 H59 119.1 . . ?
C59 C60 H60 121.0 . . ?
C61 C60 C59 118.1(2) . . ?
C61 C60 H60 121.0 . . ?
F3 C61 C60 118.3(2) . . ?
F3 C61 C62 119.0(2) . . ?
C62 C61 C60 122.7(2) . . ?
C61 C62 H62 120.5 . . ?
C61 C62 C63 119.0(2) . . ?
C63 C62 H62 120.5 . . ?
C58 C63 C62 120.1(2) . . ?
C58 C63 H63 119.9 . . ?
C62 C63 H63 119.9 . . ?
N10 C64 H64 118.8 . . ?
N10 C64 C65 122.36(19) . . ?
C65 C64 H64 118.8 . . ?
C64 C65 H65 120.4 . . ?
C66 C65 C64 119.21(19) . . ?
C66 C65 H65 120.4 . . ?
C65 C66 H66 120.3 . . ?
C65 C66 C67 119.32(19) . . ?
C67 C66 H66 120.3 . . ?
C66 C67 H67 120.7 . . ?
C68 C67 C66 118.69(19) . . ?
C68 C67 H67 120.7 . . ?
N10 C68 C67 122.29(18) . . ?
N10 C68 C69 113.41(17) . . ?
C67 C68 C69 124.20(18) . . ?
N11 C69 C68 111.40(17) . . ?
N11 C69 C70 121.51(18) . . ?
C70 C69 C68 127.09(18) . . ?
C69 C70 H70 120.0 . . ?
C69 C70 C71 119.98(18) . . ?
C71 C70 H70 120.0 . . ?
C70 C71 C72 117.20(18) . . ?
C70 C71 C79 120.16(18) . . ?
C72 C71 C79 122.62(18) . . ?
C71 C72 H72 120.0 . . ?
C73 C72 C71 119.92(18) . . ?
C73 C72 H72 120.0 . . ?
N11 C73 C72 121.41(18) . . ?
N11 C73 C74 110.78(17) . . ?
C72 C73 C74 127.80(18) . . ?
N12 C74 C73 113.32(17) . . ?
N12 C74 C75 122.20(19) . . ?
C75 C74 C73 124.48(19) . . ?
C74 C75 H75 120.6 . . ?
C74 C75 C76 118.8(2) . . ?
C76 C75 H75 120.6 . . ?
C75 C76 H76 120.2 . . ?
C77 C76 C75 119.6(2) . . ?
C77 C76 H76 120.2 . . ?
C76 C77 H77 120.6 . . ?
C76 C77 C78 118.8(2) . . ?
C78 C77 H77 120.6 . . ?
N12 C78 C77 122.7(2) . . ?
N12 C78 H78 118.6 . . ?
C77 C78 H78 118.6 . . ?
C80 C79 C71 120.19(18) . . ?
C84 C79 C71 122.08(18) . . ?
C84 C79 C80 117.69(19) . . ?
C79 C80 H80 119.2 . . ?
C81 C80 C79 121.62(19) . . ?
C81 C80 H80 119.2 . . ?
C80 C81 H81 121.0 . . ?
C82 C81 C80 118.07(19) . . ?
C82 C81 H81 121.0 . . ?
F4 C82 C81 118.27(19) . . ?
F4 C82 C83 119.11(19) . . ?
C83 C82 C81 122.6(2) . . ?
C82 C83 H83 120.7 . . ?
C82 C83 C84 118.5(2) . . ?
C84 C83 H83 120.7 . . ?
C79 C84 H84 119.3 . . ?
C83 C84 C79 121.4(2) . . ?
C83 C84 H84 119.3 . . ?
H1A O1 H1B 108(4) . . ?
H2A O2 H2B 94(3) . . ?
H3A O3 H3B 110(3) . . ?
H4A O4 H4B 109(3) . . ?

loop_
_geom_bond_atom_site_label_1
_geom_bond_atom_site_label_2
_geom_bond_distance
_geom_bond_site_symmetry_2
_geom_bond_publ_flag
Fe1 N1 1.9655(17) . ?
Fe1 N2 1.8772(16) . ?
Fe1 N3 1.9748(17) . ?
Fe1 N4 1.9762(16) . ?
Fe1 N5 1.8828(16) . ?
Fe1 N6 1.9809(16) . ?
F1 C19 1.361(2) . ?
F2 C40 1.363(2) . ?
N1 C1 1.348(2) . ?
N1 C5 1.363(2) . ?
N2 C6 1.349(3) . ?
N2 C10 1.349(2) . ?
N3 C11 1.364(2) . ?
N3 C15 1.342(3) . ?
N4 C22 1.346(2) . ?
N4 C26 1.370(2) . ?
N5 C27 1.347(2) . ?
N5 C31 1.350(2) . ?
N6 C32 1.367(2) . ?
N6 C36 1.345(2) . ?
C1 H1 0.9500 . ?
C1 C2 1.380(3) . ?
C2 H2 0.9500 . ?
C2 C3 1.388(3) . ?
C3 H3 0.9500 . ?
C3 C4 1.386(3) . ?
C4 H4 0.9500 . ?
C4 C5 1.391(3) . ?
C5 C6 1.472(3) . ?
C6 C7 1.378(3) . ?
C7 H7 0.9500 . ?
C7 C8 1.407(3) . ?
C8 C9 1.397(3) . ?
C8 C16 1.484(3) . ?
C9 H9 0.9500 . ?
C9 C10 1.388(3) . ?
C10 C11 1.467(3) . ?
C11 C12 1.386(3) . ?
C12 H12 0.9500 . ?
C12 C13 1.382(3) . ?
C13 H13 0.9500 . ?
C13 C14 1.392(3) . ?
C14 H14 0.9500 . ?
C14 C15 1.379(3) . ?
C15 H15 0.9500 . ?
C16 C17 1.398(3) . ?
C16 C21 1.402(3) . ?
C17 H17 0.9500 . ?
C17 C18 1.385(3) . ?
C18 H18 0.9500 . ?
C18 C19 1.378(3) . ?
C19 C20 1.368(3) . ?
C20 H20 0.9500 . ?
C20 C21 1.391(3) . ?
C21 H21 0.9500 . ?
C22 H22 0.9500 . ?
C22 C23 1.383(3) . ?
C23 H23 0.9500 . ?
C23 C24 1.390(3) . ?
C24 H24 0.9500 . ?
C24 C25 1.384(3) . ?
C25 H25 0.9500 . ?
C25 C26 1.383(3) . ?
C26 C27 1.470(3) . ?
C27 C28 1.383(3) . ?
C28 H28 0.9500 . ?
C28 C29 1.405(3) . ?
C29 C30 1.407(3) . ?
C29 C37 1.480(3) . ?
C30 H30 0.9500 . ?
C30 C31 1.383(3) . ?
C31 C32 1.471(3) . ?
C32 C33 1.385(3) . ?
C33 H33 0.9500 . ?
C33 C34 1.388(3) . ?
C34 H34 0.9500 . ?
C34 C35 1.382(3) . ?
C35 H35 0.9500 . ?
C35 C36 1.389(3) . ?
C36 H36 0.9500 . ?
C37 C38 1.402(3) . ?
C37 C42 1.404(3) . ?
C38 H38 0.9500 . ?
C38 C39 1.384(3) . ?
C39 H39 0.9500 . ?
C39 C40 1.375(3) . ?
C40 C41 1.375(3) . ?
C41 H41 0.9500 . ?
C41 C42 1.383(3) . ?
C42 H42 0.9500 . ?
Fe2 N7 1.9601(17) . ?
Fe2 N8 1.8737(17) . ?
Fe2 N9 1.9774(17) . ?
Fe2 N10 1.9741(16) . ?
Fe2 N11 1.8799(17) . ?
Fe2 N12 1.9779(16) . ?
F3 C61 1.361(3) . ?
F4 C82 1.359(2) . ?
N7 C43 1.349(3) . ?
N7 C47 1.364(3) . ?
N8 C48 1.349(3) . ?
N8 C52 1.351(3) . ?
N9 C53 1.368(3) . ?
N9 C57 1.339(3) . ?
N10 C64 1.345(3) . ?
N10 C68 1.368(3) . ?
N11 C69 1.349(2) . ?
N11 C73 1.349(2) . ?
N12 C74 1.369(3) . ?
N12 C78 1.347(3) . ?
C43 H43 0.9500 . ?
C43 C44 1.380(3) . ?
C44 H44 0.9500 . ?
C44 C45 1.391(3) . ?
C45 H45 0.9500 . ?
C45 C46 1.390(3) . ?
C46 H46 0.9500 . ?
C46 C47 1.386(3) . ?
C47 C48 1.473(3) . ?
C48 C49 1.382(3) . ?
C49 H49 0.9500 . ?
C49 C50 1.408(3) . ?
C50 C51 1.401(3) . ?
C50 C58 1.480(3) . ?
C51 H51 0.9500 . ?
C51 C52 1.387(3) . ?
C52 C53 1.473(3) . ?
C53 C54 1.389(3) . ?
C54 H54 0.9500 . ?
C54 C55 1.381(3) . ?
C55 H55 0.9500 . ?
C55 C56 1.384(3) . ?
C56 H56 0.9500 . ?
C56 C57 1.388(3) . ?
C57 H57 0.9500 . ?
C58 C59 1.391(3) . ?
C58 C63 1.396(3) . ?
C59 H59 0.9500 . ?
C59 C60 1.380(3) . ?
C60 H60 0.9500 . ?
C60 C61 1.366(3) . ?
C61 C62 1.362(4) . ?
C62 H62 0.9500 . ?
C62 C63 1.397(3) . ?
C63 H63 0.9500 . ?
C64 H64 0.9500 . ?
C64 C65 1.387(3) . ?
C65 H65 0.9500 . ?
C65 C66 1.382(3) . ?
C66 H66 0.9500 . ?
C66 C67 1.391(3) . ?
C67 H67 0.9500 . ?
C67 C68 1.383(3) . ?
C68 C69 1.471(3) . ?
C69 C70 1.381(3) . ?
C70 H70 0.9500 . ?
C70 C71 1.408(3) . ?
C71 C72 1.410(3) . ?
C71 C79 1.478(3) . ?
C72 H72 0.9500 . ?
C72 C73 1.384(3) . ?
C73 C74 1.476(3) . ?
C74 C75 1.385(3) . ?
C75 H75 0.9500 . ?
C75 C76 1.388(3) . ?
C76 H76 0.9500 . ?
C76 C77 1.383(3) . ?
C77 H77 0.9500 . ?
C77 C78 1.388(3) . ?
C78 H78 0.9500 . ?
C79 C80 1.404(3) . ?
C79 C84 1.397(3) . ?
C80 H80 0.9500 . ?
C80 C81 1.385(3) . ?
C81 H81 0.9500 . ?
C81 C82 1.378(3) . ?
C82 C83 1.375(3) . ?
C83 H83 0.9500 . ?
C83 C84 1.384(3) . ?
C84 H84 0.9500 . ?
O1 H1A 0.71(4) . ?
O1 H1B 0.85(4) . ?
O2 H2A 0.80(3) . ?
O2 H2B 0.83(3) . ?
O3 H3A 0.80(3) . ?
O3 H3B 0.82(4) . ?
O4 H4A 0.77(3) . ?
O4 H4B 0.90(4) . ?

loop_
_geom_torsion_atom_site_label_1
_geom_torsion_atom_site_label_2
_geom_torsion_atom_site_label_3
_geom_torsion_atom_site_label_4
_geom_torsion
_geom_torsion_site_symmetry_1
_geom_torsion_site_symmetry_2
_geom_torsion_site_symmetry_3
_geom_torsion_site_symmetry_4
_geom_torsion_publ_flag
Fe1 N1 C1 C2 179.74(14) . . . . ?
Fe1 N1 C5 C4 -178.72(15) . . . . ?
Fe1 N1 C5 C6 2.1(2) . . . . ?
Fe1 N2 C6 C5 -1.5(2) . . . . ?
Fe1 N2 C6 C7 179.63(14) . . . . ?
Fe1 N2 C10 C9 -179.41(14) . . . . ?
Fe1 N2 C10 C11 0.3(2) . . . . ?
Fe1 N3 C11 C10 3.3(2) . . . . ?
Fe1 N3 C11 C12 -176.96(15) . . . . ?
Fe1 N3 C15 C14 177.80(14) . . . . ?
Fe1 N4 C22 C23 179.89(15) . . . . ?
Fe1 N4 C26 C25 -179.81(16) . . . . ?
Fe1 N4 C26 C27 -0.2(2) . . . . ?
Fe1 N5 C27 C26 2.8(2) . . . . ?
Fe1 N5 C27 C28 -175.77(14) . . . . ?
Fe1 N5 C31 C30 175.41(14) . . . . ?
Fe1 N5 C31 C32 -3.1(2) . . . . ?
Fe1 N6 C32 C31 -1.8(2) . . . . ?
Fe1 N6 C32 C33 178.24(15) . . . . ?
Fe1 N6 C36 C35 -178.14(15) . . . . ?
F1 C19 C20 C21 -179.52(18) . . . . ?
F2 C40 C41 C42 -179.84(18) . . . . ?
N1 Fe1 N2 C6 2.12(14) . . . . ?
N1 Fe1 N2 C10 -178.67(15) . . . . ?
N1 Fe1 N5 C27 -91.64(15) . . . . ?
N1 Fe1 N5 C31 91.80(15) . . . . ?
N1 C1 C2 C3 -0.8(3) . . . . ?
N1 C5 C6 N2 -0.5(2) . . . . ?
N1 C5 C6 C7 178.27(18) . . . . ?
N2 C6 C7 C8 -0.1(3) . . . . ?
N2 C10 C11 N3 -2.4(2) . . . . ?
N2 C10 C11 C12 177.90(18) . . . . ?
N3 Fe1 N2 C6 -178.07(15) . . . . ?
N3 Fe1 N2 C10 1.14(14) . . . . ?
N3 Fe1 N5 C27 88.47(15) . . . . ?
N3 Fe1 N5 C31 -88.08(15) . . . . ?
N3 C11 C12 C13 -1.0(3) . . . . ?
N4 Fe1 N2 C6 -87.35(15) . . . . ?
N4 Fe1 N2 C10 91.86(15) . . . . ?
N4 Fe1 N5 C27 -2.37(15) . . . . ?
N4 Fe1 N5 C31 -178.93(16) . . . . ?
N4 C22 C23 C24 -0.1(3) . . . . ?
N4 C26 C27 N5 -1.5(2) . . . . ?
N4 C26 C27 C28 176.95(18) . . . . ?
N5 C27 C28 C29 0.4(3) . . . . ?
N5 C31 C32 N6 3.0(2) . . . . ?
N5 C31 C32 C33 -177.02(18) . . . . ?
N6 Fe1 N2 C6 92.32(15) . . . . ?
N6 Fe1 N2 C10 -88.47(15) . . . . ?
N6 Fe1 N5 C27 178.29(16) . . . . ?
N6 Fe1 N5 C31 1.74(15) . . . . ?
N6 C32 C33 C34 0.3(3) . . . . ?
C1 N1 C5 C4 0.9(3) . . . . ?
C1 N1 C5 C6 -178.24(16) . . . . ?
C1 C2 C3 C4 0.3(3) . . . . ?
C2 C3 C4 C5 0.7(3) . . . . ?
C3 C4 C5 N1 -1.3(3) . . . . ?
C3 C4 C5 C6 177.69(19) . . . . ?
C4 C5 C6 N2 -179.62(18) . . . . ?
C4 C5 C6 C7 -0.8(3) . . . . ?
C5 N1 C1 C2 0.2(3) . . . . ?
C5 C6 C7 C8 -178.79(18) . . . . ?
C6 N2 C10 C9 -0.2(3) . . . . ?
C6 N2 C10 C11 179.52(16) . . . . ?
C6 C7 C8 C9 -0.4(3) . . . . ?
C6 C7 C8 C16 178.79(18) . . . . ?
C7 C8 C9 C10 0.6(3) . . . . ?
C7 C8 C16 C17 13.8(3) . . . . ?
C7 C8 C16 C21 -165.65(19) . . . . ?
C8 C9 C10 N2 -0.3(3) . . . . ?
C8 C9 C10 C11 180.00(19) . . . . ?
C8 C16 C17 C18 -179.05(19) . . . . ?
C8 C16 C21 C20 -179.86(19) . . . . ?
C9 C8 C16 C17 -166.99(19) . . . . ?
C9 C8 C16 C21 13.5(3) . . . . ?
C9 C10 C11 N3 177.34(18) . . . . ?
C9 C10 C11 C12 -2.4(3) . . . . ?
C10 N2 C6 C5 179.30(16) . . . . ?
C10 N2 C6 C7 0.4(3) . . . . ?
C10 C11 C12 C13 178.71(19) . . . . ?
C11 N3 C15 C14 -1.4(3) . . . . ?
C11 C12 C13 C14 -1.3(3) . . . . ?
C12 C13 C14 C15 2.2(3) . . . . ?
C13 C14 C15 N3 -0.8(3) . . . . ?
C15 N3 C11 C10 -177.37(16) . . . . ?
C15 N3 C11 C12 2.4(3) . . . . ?
C16 C8 C9 C10 -178.57(18) . . . . ?
C16 C17 C18 C19 -1.4(3) . . . . ?
C17 C16 C21 C20 0.6(3) . . . . ?
C17 C18 C19 F1 -179.43(18) . . . . ?
C17 C18 C19 C20 1.2(3) . . . . ?
C18 C19 C20 C21 -0.2(3) . . . . ?
C19 C20 C21 C16 -0.8(3) . . . . ?
C21 C16 C17 C18 0.5(3) . . . . ?
C22 N4 C26 C25 0.2(3) . . . . ?
C22 N4 C26 C27 179.79(17) . . . . ?
C22 C23 C24 C25 0.2(3) . . . . ?
C23 C24 C25 C26 -0.1(3) . . . . ?
C24 C25 C26 N4 -0.1(3) . . . . ?
C24 C25 C26 C27 -179.60(19) . . . . ?
C25 C26 C27 N5 178.03(19) . . . . ?
C25 C26 C27 C28 -3.5(3) . . . . ?
C26 N4 C22 C23 -0.1(3) . . . . ?
C26 C27 C28 C29 -177.96(19) . . . . ?
C27 N5 C31 C30 -1.1(3) . . . . ?
C27 N5 C31 C32 -179.64(17) . . . . ?
C27 C28 C29 C30 -1.2(3) . . . . ?
C27 C28 C29 C37 177.50(18) . . . . ?
C28 C29 C30 C31 0.9(3) . . . . ?
C28 C29 C37 C38 6.3(3) . . . . ?
C28 C29 C37 C42 -172.27(19) . . . . ?
C29 C30 C31 N5 0.3(3) . . . . ?
C29 C30 C31 C32 178.52(19) . . . . ?
C29 C37 C38 C39 -178.15(18) . . . . ?
C29 C37 C42 C41 179.02(19) . . . . ?
C30 C29 C37 C38 -175.05(19) . . . . ?
C30 C29 C37 C42 6.3(3) . . . . ?
C30 C31 C32 N6 -175.35(19) . . . . ?
C30 C31 C32 C33 4.6(3) . . . . ?
C31 N5 C27 C26 179.38(17) . . . . ?
C31 N5 C27 C28 0.8(3) . . . . ?
C31 C32 C33 C34 -179.67(18) . . . . ?
C32 N6 C36 C35 0.9(3) . . . . ?
C32 C33 C34 C35 0.4(3) . . . . ?
C33 C34 C35 C36 -0.4(3) . . . . ?
C34 C35 C36 N6 -0.2(3) . . . . ?
C36 N6 C32 C31 179.03(17) . . . . ?
C36 N6 C32 C33 -0.9(3) . . . . ?
C37 C29 C30 C31 -177.80(18) . . . . ?
C37 C38 C39 C40 -1.5(3) . . . . ?
C38 C37 C42 C41 0.4(3) . . . . ?
C38 C39 C40 F2 -179.32(18) . . . . ?
C38 C39 C40 C41 1.8(3) . . . . ?
C39 C40 C41 C42 -0.9(3) . . . . ?
C40 C41 C42 C37 -0.2(3) . . . . ?
C42 C37 C38 C39 0.5(3) . . . . ?
Fe2 N7 C43 C44 176.54(15) . . . . ?
Fe2 N7 C47 C46 -173.41(15) . . . . ?
Fe2 N7 C47 C48 8.9(2) . . . . ?
Fe2 N8 C48 C47 1.9(2) . . . . ?
Fe2 N8 C48 C49 -173.55(15) . . . . ?
Fe2 N8 C52 C51 173.23(15) . . . . ?
Fe2 N8 C52 C53 -6.4(2) . . . . ?
Fe2 N9 C53 C52 6.2(2) . . . . ?
Fe2 N9 C53 C54 -174.42(16) . . . . ?
Fe2 N9 C57 C56 175.71(15) . . . . ?
Fe2 N10 C64 C65 173.47(15) . . . . ?
Fe2 N10 C68 C67 -175.86(16) . . . . ?
Fe2 N10 C68 C69 0.6(2) . . . . ?
Fe2 N11 C69 C68 6.7(2) . . . . ?
Fe2 N11 C69 C70 -173.16(15) . . . . ?
Fe2 N11 C73 C72 173.86(15) . . . . ?
Fe2 N11 C73 C74 -5.1(2) . . . . ?
Fe2 N12 C74 C73 -0.6(2) . . . . ?
Fe2 N12 C74 C75 178.53(16) . . . . ?
Fe2 N12 C78 C77 -178.63(15) . . . . ?
F3 C61 C62 C63 177.4(2) . . . . ?
F4 C82 C83 C84 179.4(2) . . . . ?
N7 Fe2 N8 C48 2.28(14) . . . . ?
N7 Fe2 N8 C52 -172.81(16) . . . . ?
N7 Fe2 N11 C69 -91.19(16) . . . . ?
N7 Fe2 N11 C73 94.31(16) . . . . ?
N7 C43 C44 C45 -2.9(3) . . . . ?
N7 C47 C48 N8 -7.0(2) . . . . ?
N7 C47 C48 C49 168.08(19) . . . . ?
N8 C48 C49 C50 0.2(3) . . . . ?
N8 C52 C53 N9 -0.3(2) . . . . ?
N8 C52 C53 C54 -179.64(19) . . . . ?
N9 Fe2 N8 C48 -177.09(16) . . . . ?
N9 Fe2 N8 C52 7.82(15) . . . . ?
N9 Fe2 N11 C69 88.66(15) . . . . ?
N9 Fe2 N11 C73 -85.83(16) . . . . ?
N9 C53 C54 C55 -1.6(3) . . . . ?
N10 Fe2 N8 C48 -83.89(15) . . . . ?
N10 Fe2 N8 C52 101.02(15) . . . . ?
N10 Fe2 N11 C69 -5.14(15) . . . . ?
N10 Fe2 N11 C73 -179.64(16) . . . . ?
N10 C64 C65 C66 1.4(3) . . . . ?
N10 C68 C69 N11 -4.4(2) . . . . ?
N10 C68 C69 C70 175.40(19) . . . . ?
N11 C69 C70 C71 -0.9(3) . . . . ?
N11 C73 C74 N12 3.4(2) . . . . ?
N11 C73 C74 C75 -175.70(19) . . . . ?
N12 Fe2 N8 C48 93.35(15) . . . . ?
N12 Fe2 N8 C52 -81.74(16) . . . . ?
N12 Fe2 N11 C69 178.36(16) . . . . ?
N12 Fe2 N11 C73 3.86(15) . . . . ?
N12 C74 C75 C76 0.2(3) . . . . ?
C43 N7 C47 C46 3.3(3) . . . . ?
C43 N7 C47 C48 -174.39(17) . . . . ?
C43 C44 C45 C46 2.0(3) . . . . ?
C44 C45 C46 C47 1.3(3) . . . . ?
C45 C46 C47 N7 -4.1(3) . . . . ?
C45 C46 C47 C48 173.27(19) . . . . ?
C46 C47 C48 N8 175.45(19) . . . . ?
C46 C47 C48 C49 -9.5(3) . . . . ?
C47 N7 C43 C44 0.3(3) . . . . ?
C47 C48 C49 C50 -174.48(19) . . . . ?
C48 N8 C52 C51 -1.8(3) . . . . ?
C48 N8 C52 C53 178.58(17) . . . . ?
C48 C49 C50 C51 -1.5(3) . . . . ?
C48 C49 C50 C58 178.74(19) . . . . ?
C49 C50 C51 C52 1.2(3) . . . . ?
C49 C50 C58 C59 22.4(3) . . . . ?
C49 C50 C58 C63 -157.4(2) . . . . ?
C50 C51 C52 N8 0.4(3) . . . . ?
C50 C51 C52 C53 180.0(2) . . . . ?
C50 C58 C59 C60 177.5(2) . . . . ?
C50 C58 C63 C62 -177.5(2) . . . . ?
C51 C50 C58 C59 -157.4(2) . . . . ?
C51 C50 C58 C63 22.9(3) . . . . ?
C51 C52 C53 N9 -179.9(2) . . . . ?
C51 C52 C53 C54 0.8(3) . . . . ?
C52 N8 C48 C47 176.95(17) . . . . ?
C52 N8 C48 C49 1.5(3) . . . . ?
C52 C53 C54 C55 177.6(2) . . . . ?
C53 N9 C57 C56 -1.4(3) . . . . ?
C53 C54 C55 C56 -1.5(3) . . . . ?
C54 C55 C56 C57 3.1(3) . . . . ?
C55 C56 C57 N9 -1.6(3) . . . . ?
C57 N9 C53 C52 -176.31(17) . . . . ?
C57 N9 C53 C54 3.1(3) . . . . ?
C58 C50 C51 C52 -179.04(19) . . . . ?
C58 C59 C60 C61 0.0(4) . . . . ?
C59 C58 C63 C62 2.7(4) . . . . ?
C59 C60 C61 F3 -177.4(2) . . . . ?
C59 C60 C61 C62 2.9(4) . . . . ?
C60 C61 C62 C63 -2.9(4) . . . . ?
C61 C62 C63 C58 0.0(4) . . . . ?
C63 C58 C59 C60 -2.8(4) . . . . ?
C64 N10 C68 C67 -1.7(3) . . . . ?
C64 N10 C68 C69 174.78(17) . . . . ?
C64 C65 C66 C67 -1.5(3) . . . . ?
C65 C66 C67 C68 0.0(3) . . . . ?
C66 C67 C68 N10 1.6(3) . . . . ?
C66 C67 C68 C69 -174.49(19) . . . . ?
C67 C68 C69 N11 171.96(19) . . . . ?
C67 C68 C69 C70 -8.2(3) . . . . ?
C68 N10 C64 C65 0.2(3) . . . . ?
C68 C69 C70 C71 179.29(19) . . . . ?
C69 N11 C73 C72 -0.6(3) . . . . ?
C69 N11 C73 C74 -179.53(17) . . . . ?
C69 C70 C71 C72 -0.3(3) . . . . ?
C69 C70 C71 C79 178.57(18) . . . . ?
C70 C71 C72 C73 1.0(3) . . . . ?
C70 C71 C79 C80 5.2(3) . . . . ?
C70 C71 C79 C84 -172.4(2) . . . . ?
C71 C72 C73 N11 -0.6(3) . . . . ?
C71 C72 C73 C74 178.14(19) . . . . ?
C71 C79 C80 C81 -177.82(19) . . . . ?
C71 C79 C84 C83 178.1(2) . . . . ?
C72 C71 C79 C80 -175.95(19) . . . . ?
C72 C71 C79 C84 6.4(3) . . . . ?
C72 C73 C74 N12 -175.43(19) . . . . ?
C72 C73 C74 C75 5.5(3) . . . . ?
C73 N11 C69 C68 -178.80(17) . . . . ?
C73 N11 C69 C70 1.4(3) . . . . ?
C73 C74 C75 C76 179.19(19) . . . . ?
C74 N12 C78 C77 0.3(3) . . . . ?
C74 C75 C76 C77 0.4(3) . . . . ?
C75 C76 C77 C78 -0.7(3) . . . . ?
C76 C77 C78 N12 0.3(3) . . . . ?
C78 N12 C74 C73 -179.64(17) . . . . ?
C78 N12 C74 C75 -0.5(3) . . . . ?
C79 C71 C72 C73 -177.83(19) . . . . ?
C79 C80 C81 C82 -1.0(3) . . . . ?
C80 C79 C84 C83 0.4(3) . . . . ?
C80 C81 C82 F4 -179.13(19) . . . . ?
C80 C81 C82 C83 1.8(3) . . . . ?
C81 C82 C83 C84 -1.5(4) . . . . ?
C82 C83 C84 C79 0.4(4) . . . . ?
C84 C79 C80 C81 -0.1(3) . . . . ?
